data_7151508
loop_
_publ_author_name
'Critchley, P.'
'Clarkson, G. J.'

_publ_section_title
;
 Carbohydrate-protein interactions at interfaces: comparison of the
 binding of Ricinus communis lectin to two series of synthetic
 glycolipids using surface plasmon resonance studies.
;
_journal_issue 23
_journal_name_full 'Organic &amp; biomolecular chemistry'
_journal_page_first 4148
_journal_page_last 4159
_journal_paper_doi 10.1039/b306784j
_journal_volume 1
_journal_year 2003
_chemical_formula_sum 'C44 H70 N2 O12'
_chemical_formula_weight 819.02
_chemical_name_systematic
;
?
;
_space_group_IT_number 19
_symmetry_cell_setting orthorhombic
_symmetry_space_group_name_Hall 'P 2ac 2ab'
_symmetry_space_group_name_H-M 'P 21 21 21'
_atom_sites_solution_hydrogens geom
_atom_sites_solution_primary direct
_atom_sites_solution_secondary difmap
_audit_creation_method SHELXL-97
_cell_angle_alpha 90.00
_cell_angle_beta 90.00
_cell_angle_gamma 90.00
_cell_formula_units_Z 4
_cell_length_a 8.6168(8)
_cell_length_b 9.3641(9)
_cell_length_c 56.595(3)
_cell_measurement_reflns_used 6298
_cell_measurement_temperature 180(2)
_cell_measurement_theta_max 15
_cell_measurement_theta_min 3
_cell_volume 4566.6(7)
_computing_cell_refinement 'SAINT (Siemens, 1995)'
_computing_data_collection 'SMART (Siemens, 1994)'
_computing_data_reduction 'SAINT (Siemens, 1995)'
_computing_molecular_graphics 'SHELXTL (Sheldrick, 1997)'
_computing_publication_material 'SHELXTL (Sheldrick, 1997)'
_computing_structure_refinement 'SHELXL-97 (Sheldrick, 1997)'
_computing_structure_solution 'SHELXS-97 (Sheldrick, 1990)'
_diffrn_ambient_temperature 180(2)
_diffrn_detector_area_resol_mean 8.192
_diffrn_measured_fraction_theta_full 0.996
_diffrn_measured_fraction_theta_max 0.996
_diffrn_measurement_device_type 'Siemens SMART diffractometer'
_diffrn_measurement_method '\w scans'
_diffrn_radiation_monochromator graphite
_diffrn_radiation_source 'normal-focus sealed tube'
_diffrn_radiation_type MoK\a
_diffrn_radiation_wavelength 0.71073
_diffrn_reflns_av_R_equivalents 0.1391
_diffrn_reflns_av_sigmaI/netI 0.1230
_diffrn_reflns_limit_h_max 9
_diffrn_reflns_limit_h_min -9
_diffrn_reflns_limit_k_max 10
_diffrn_reflns_limit_k_min -9
_diffrn_reflns_limit_l_max 60
_diffrn_reflns_limit_l_min -60
_diffrn_reflns_number 24773
_diffrn_reflns_theta_full 22.50
_diffrn_reflns_theta_max 22.50
_diffrn_reflns_theta_min 2.39
_diffrn_standards_decay_% nil
_exptl_absorpt_coefficient_mu 0.086
_exptl_absorpt_correction_T_max 0.96
_exptl_absorpt_correction_T_min 0.51
_exptl_absorpt_correction_type multi-scan
_exptl_absorpt_process_details 'SADABS (Sheldrick, 1996)'
_exptl_crystal_colour colourless
_exptl_crystal_density_diffrn 1.191
_exptl_crystal_density_method 'not measured'
_exptl_crystal_description plate
_exptl_crystal_F_000 1776
_exptl_crystal_size_max 0.22
_exptl_crystal_size_mid 0.20
_exptl_crystal_size_min 0.05
_refine_diff_density_max 0.156
_refine_diff_density_min -0.150
_refine_diff_density_rms 0.034
_refine_ls_abs_structure_details 'Flack H D (1983), Acta Cryst. A39, 876-881'
_refine_ls_abs_structure_Flack -0.1(17)
_refine_ls_extinction_coef 0.0136(10)
_refine_ls_extinction_expression Fc^*^=kFc[1+0.001xFc^2^\l^3^/sin(2\q)]^-1/4^
_refine_ls_extinction_method SHELXL
_refine_ls_goodness_of_fit_ref 1.020
_refine_ls_hydrogen_treatment mixed
_refine_ls_matrix_type full
_refine_ls_number_parameters 670
_refine_ls_number_reflns 5957
_refine_ls_number_restraints 33
_refine_ls_restrained_S_all 1.019
_refine_ls_R_factor_all 0.1301
_refine_ls_R_factor_gt 0.0652
_refine_ls_shift/su_max 0.002
_refine_ls_shift/su_mean 0.000
_refine_ls_structure_factor_coef Fsqd
_refine_ls_weighting_details 'calc w=1/[\s^2^(Fo^2^)+(0.0443P)^2^+0.0000P] where P=(Fo^2^+2Fc^2^)/3'
_refine_ls_weighting_scheme calc
_refine_ls_wR_factor_gt 0.1065
_refine_ls_wR_factor_ref 0.1276
_reflns_number_gt 3502
_reflns_number_total 5957
_reflns_threshold_expression >2sigma(I)
_cod_data_source_file b306784j.txt
_cod_data_source_block gc72
_cod_depositor_comments
;
The following automatic conversions were performed:
'_symmetry_cell_setting' value 'Orthorhombic' changed to 'orthorhombic'
according to '/home/saulius/struct/CIF-dictionaries/cif_core.dic'
dictionary named 'cif_core.dic' version 2.4.1 from 2010-06-29.

Automatic conversion script
Id: cif_fix_enum 1527 2010-12-29 10:47:43Z saulius 
;
_cod_original_sg_symbol_H-M P2(1)2(1)2(1)
_cod_database_code 7151508

loop_
_symmetry_equiv_pos_as_xyz
'x, y, z'
'-x+1/2, -y, z+1/2'
'-x, y+1/2, -z+1/2'
'x+1/2, -y+1/2, -z'

loop_
_atom_site_label
_atom_site_type_symbol
_atom_site_fract_x
_atom_site_fract_y
_atom_site_fract_z
_atom_site_U_iso_or_equiv
_atom_site_adp_type
_atom_site_occupancy
_atom_site_symmetry_multiplicity
_atom_site_calc_flag
_atom_site_refinement_flags
_atom_site_disorder_assembly
_atom_site_disorder_group
C1 C -2.0096(15) 1.052(2) 0.1563(3) 0.129(6) Uani 0.694(4) 1 d P A 1
H1A H -2.0921 0.9877 0.1510 0.193 Uiso 0.694(4) 1 calc PR A 1
H1B H -1.9727 1.1094 0.1430 0.193 Uiso 0.694(4) 1 calc PR A 1
H1C H -2.0502 1.1152 0.1687 0.193 Uiso 0.694(4) 1 calc PR A 1
C2 C -1.8763(12) 0.9649(19) 0.1662(2) 0.128(5) Uani 0.694(4) 1 d P A 1
H2A H -1.9197 0.9035 0.1788 0.154 Uiso 0.694(4) 1 calc PR A 1
H2B H -1.8410 0.9003 0.1535 0.154 Uiso 0.694(4) 1 calc PR A 1
C3 C -1.7438(18) 1.030(2) 0.1755(4) 0.098(6) Uani 0.694(4) 1 d P A 1
H3A H -1.7803 1.0963 0.1880 0.118 Uiso 0.694(4) 1 calc PR A 1
H3B H -1.7007 1.0908 0.1628 0.118 Uiso 0.694(4) 1 calc PR A 1
C4 C -1.6134(9) 0.9517(14) 0.18552(15) 0.086(3) Uani 0.694(4) 1 d P A 1
H4A H -1.6549 0.8914 0.1984 0.103 Uiso 0.694(4) 1 calc PR A 1
H4B H -1.5751 0.8860 0.1731 0.103 Uiso 0.694(4) 1 calc PR A 1
C5 C -1.4800(15) 1.0269(18) 0.1948(3) 0.086(5) Uani 0.694(4) 1 d P A 1
H5A H -1.5181 1.0951 0.2069 0.103 Uiso 0.694(4) 1 calc PR A 1
H5B H -1.4353 1.0842 0.1818 0.103 Uiso 0.694(4) 1 calc PR A 1
C6 C -1.3522(8) 0.9443(11) 0.20559(15) 0.074(3) Uani 0.694(4) 1 d P A 1
H6A H -1.3055 0.8839 0.1931 0.089 Uiso 0.694(4) 1 calc PR A 1
H6B H -1.3978 0.8792 0.2175 0.089 Uiso 0.694(4) 1 calc PR A 1
C7 C -1.2248(14) 1.026(2) 0.2172(3) 0.066(4) Uani 0.694(4) 1 d P A 1
H7A H -1.2710 1.0818 0.2302 0.079 Uiso 0.694(4) 1 calc PR A 1
H7B H -1.1837 1.0947 0.2055 0.079 Uiso 0.694(4) 1 calc PR A 1
C8 C -1.0900(9) 0.9447(10) 0.22709(15) 0.067(3) Uani 0.694(4) 1 d P A 1
H8A H -1.0436 0.8878 0.2141 0.080 Uiso 0.694(4) 1 calc PR A 1
H8B H -1.1302 0.8765 0.2390 0.080 Uiso 0.694(4) 1 calc PR A 1
C9 C -0.9631(13) 1.0301(19) 0.2384(3) 0.061(4) Uani 0.694(4) 1 d P A 1
H9A H -0.9245 1.1002 0.2267 0.073 Uiso 0.694(4) 1 calc PR A 1
H9B H -1.0085 1.0848 0.2517 0.073 Uiso 0.694(4) 1 calc PR A 1
C10 C -0.8275(9) 0.9474(10) 0.24760(14) 0.067(2) Uani 0.694(4) 1 d P A 1
H10A H -0.7826 0.8922 0.2343 0.080 Uiso 0.694(4) 1 calc PR A 1
H10B H -0.8660 0.8779 0.2594 0.080 Uiso 0.694(4) 1 calc PR A 1
C11 C -0.6990(11) 1.0342(15) 0.2589(2) 0.058(3) Uani 0.694(4) 1 d P A 1
H11A H -0.6577 1.1015 0.2469 0.069 Uiso 0.694(4) 1 calc PR A 1
H11B H -0.7440 1.0917 0.2718 0.069 Uiso 0.694(4) 1 calc PR A 1
C12 C -0.5670(8) 0.9485(10) 0.26854(13) 0.061(2) Uani 0.694(4) 1 d P A 1
H12A H -0.5198 0.8936 0.2554 0.073 Uiso 0.694(4) 1 calc PR A 1
H12B H -0.6090 0.8789 0.2800 0.073 Uiso 0.694(4) 1 calc PR A 1
C13 C -0.4407(10) 1.0344(17) 0.2806(2) 0.058(3) Uani 0.694(4) 1 d P A 1
H13A H -0.4032 1.1069 0.2692 0.070 Uiso 0.694(4) 1 calc PR A 1
H13B H -0.4884 1.0865 0.2939 0.070 Uiso 0.694(4) 1 calc PR A 1
C14 C -0.3034(9) 0.9556(12) 0.28973(13) 0.065(3) Uani 0.694(4) 1 d P A 1
H14A H -0.2541 0.9044 0.2764 0.079 Uiso 0.694(4) 1 calc PR A 1
H14B H -0.3400 0.8828 0.3011 0.079 Uiso 0.694(4) 1 calc PR A 1
C15 C -0.1828(9) 1.0453(15) 0.30158(17) 0.062(3) Uani 0.694(4) 1 d P A 1
H15A H -0.2323 1.0950 0.3151 0.075 Uiso 0.694(4) 1 calc PR A 1
H15B H -0.1486 1.1195 0.2903 0.075 Uiso 0.694(4) 1 calc PR A 1
C16 C -0.0415(9) 0.9694(13) 0.31058(14) 0.062(3) Uani 0.694(4) 1 d P A 1
H16A H -0.0749 0.8961 0.3221 0.074 Uiso 0.694(4) 1 calc PR A 1
H16B H 0.0081 0.9191 0.2972 0.074 Uiso 0.694(4) 1 calc PR A 1
C17 C 0.0774(9) 1.0625(12) 0.32212(14) 0.065(3) Uani 0.694(4) 1 d P A 1
H17A H 0.0273 1.1133 0.3354 0.078 Uiso 0.694(4) 1 calc PR A 1
H17B H 0.1108 1.1356 0.3105 0.078 Uiso 0.694(4) 1 calc PR A 1
C18 C 0.2210(15) 0.9878(19) 0.3314(3) 0.057(5) Uani 0.694(4) 1 d P A 1
H18A H 0.1929 0.9191 0.3440 0.068 Uiso 0.694(4) 1 calc PR A 1
H18B H 0.2743 0.9355 0.3186 0.068 Uiso 0.694(4) 1 calc PR A 1
O19 O 0.3175(7) 1.0963(5) 0.34052(9) 0.0629(17) Uani 0.694(4) 1 d P A 1
C20 C 0.4596(12) 1.0550(11) 0.35053(17) 0.047(3) Uani 0.694(4) 1 d P A 1
C21 C 0.5107(13) 0.9142(10) 0.35257(16) 0.050(3) Uani 0.694(4) 1 d P A 1
H21A H 0.4504 0.8363 0.3470 0.060 Uiso 0.694(4) 1 calc PR A 1
C22 C 0.6547(12) 0.8939(11) 0.36320(15) 0.055(3) Uani 0.694(4) 1 d P A 1
H22A H 0.6921 0.7989 0.3647 0.066 Uiso 0.694(4) 1 calc PR A 1
C23 C 0.7448(12) 1.001(2) 0.3715(2) 0.046(9) Uani 0.694(4) 1 d P A 1
C24 C 0.6906(13) 1.1403(13) 0.3692(2) 0.056(3) Uani 0.694(4) 1 d P A 1
H24A H 0.7514 1.2176 0.3749 0.068 Uiso 0.694(4) 1 calc PR A 1
C25 C 0.5490(10) 1.1669(9) 0.35868(14) 0.058(2) Uani 0.694(4) 1 d P A 1
H25A H 0.5130 1.2623 0.3571 0.069 Uiso 0.694(4) 1 calc PR A 1
C26 C 0.896(2) 0.974(2) 0.3839(5) 0.047(4) Uani 0.694(4) 1 d P A 1
H26A H 0.9664 1.0552 0.3806 0.056 Uiso 0.694(4) 1 calc PR A 1
H26B H 0.9436 0.8874 0.3771 0.056 Uiso 0.694(4) 1 calc PR A 1
C27 C 0.886(2) 0.954(2) 0.4113(4) 0.047(4) Uani 0.694(4) 1 d P A 1
C28 C 0.825(2) 1.116(2) 0.4216(4) 0.034(4) Uani 0.694(4) 1 d P A 1
O28 O 0.9025(12) 1.2217(13) 0.4181(2) 0.040(2) Uani 0.694(4) 1 d P A 1
N29 N 0.6895(13) 1.1080(11) 0.43342(16) 0.044(3) Uani 0.694(4) 1 d P A 1
H29A H 0.6533 1.0284 0.4396 0.053 Uiso 0.694(4) 1 calc PR A 1
C30 C 0.6105(13) 1.2421(12) 0.43485(19) 0.053(3) Uani 0.694(4) 1 d P A 1
H30A H 0.5164 1.2312 0.4444 0.079 Uiso 0.694(4) 1 calc PR A 1
H30B H 0.5822 1.2740 0.4189 0.079 Uiso 0.694(4) 1 calc PR A 1
H30C H 0.6788 1.3130 0.4422 0.079 Uiso 0.694(4) 1 calc PR A 1
C31 C 0.7864(18) 0.8187(15) 0.4172(3) 0.041(5) Uani 0.694(4) 1 d P A 1
O31 O 0.6565(12) 0.8328(11) 0.42589(16) 0.042(2) Uani 0.694(4) 1 d P A 1
N32 N 0.8586(15) 0.7013(13) 0.4135(3) 0.031(3) Uani 0.694(4) 1 d P A 1
H32A H 0.9580 0.7025 0.4099 0.037 Uiso 0.694(4) 1 calc PR A 1
C33 C 0.773(3) 0.561(3) 0.4152(4) 0.065(7) Uani 0.694(4) 1 d P A 1
H33A H 0.8447 0.4865 0.4206 0.097 Uiso 0.694(4) 1 calc PR A 1
H33B H 0.7320 0.5352 0.3997 0.097 Uiso 0.694(4) 1 calc PR A 1
H33C H 0.6874 0.5702 0.4265 0.097 Uiso 0.694(4) 1 calc PR A 1
C34 C 1.0536(16) 0.9424(18) 0.4195(3) 0.043(4) Uani 0.694(4) 1 d P A 1
H34 H 1.1079 1.0343 0.4159 0.052 Uiso 0.694(4) 1 calc PR A 1
C35 C 1.063(2) 0.9148(18) 0.4459(4) 0.065(7) Uani 0.694(4) 1 d P A 1
H35 H 0.9966 0.8314 0.4504 0.078 Uiso 0.694(4) 1 calc PR A 1
O52 O 1.1244(11) 0.8368(16) 0.4076(2) 0.051(4) Uani 0.694(4) 1 d P A 1
C1A C -1.994(3) 0.988(3) 0.1511(6) 0.073(10) Uiso 0.306(4) 1 d PD A 2
H1AA H -2.0858 1.0458 0.1474 0.110 Uiso 0.306(4) 1 calc PR A 2
H1AB H -2.0267 0.9017 0.1596 0.110 Uiso 0.306(4) 1 calc PR A 2
H1AC H -1.9417 0.9606 0.1364 0.110 Uiso 0.306(4) 1 calc PR A 2
C2A C -1.882(2) 1.076(2) 0.1668(4) 0.065(8) Uiso 0.306(4) 1 d PD A 2
H2AA H -1.8548 1.1662 0.1588 0.078 Uiso 0.306(4) 1 calc PR A 2
H2AB H -1.9328 1.0992 0.1820 0.078 Uiso 0.306(4) 1 calc PR A 2
C3A C -1.732(4) 0.988(4) 0.1715(10) 0.068(13) Uiso 0.306(4) 1 d PD A 2
H3AA H -1.7595 0.9001 0.1803 0.082 Uiso 0.306(4) 1 calc PR A 2
H3AB H -1.6856 0.9596 0.1563 0.082 Uiso 0.306(4) 1 calc PR A 2
C4A C -1.6140(19) 1.074(2) 0.1858(3) 0.059(6) Uiso 0.306(4) 1 d PD A 2
H4AA H -1.6676 1.1216 0.1992 0.071 Uiso 0.306(4) 1 calc PR A 2
H4AB H -1.5695 1.1500 0.1756 0.071 Uiso 0.306(4) 1 calc PR A 2
C5A C -1.481(3) 0.981(3) 0.1955(6) 0.043(10) Uiso 0.306(4) 1 d PD A 2
H5AA H -1.4354 0.9244 0.1825 0.052 Uiso 0.306(4) 1 calc PR A 2
H5AB H -1.5235 0.9130 0.2073 0.052 Uiso 0.306(4) 1 calc PR A 2
C6A C -1.3545(16) 1.0741(19) 0.2071(3) 0.046(5) Uiso 0.306(4) 1 d PD A 2
H6AA H -1.4001 1.1289 0.2204 0.056 Uiso 0.306(4) 1 calc PR A 2
H6AB H -1.3140 1.1431 0.1954 0.056 Uiso 0.306(4) 1 calc PR A 2
C7A C -1.220(4) 0.980(3) 0.2164(9) 0.071(17) Uiso 0.306(4) 1 d PD A 2
H7AA H -1.2610 0.9099 0.2279 0.086 Uiso 0.306(4) 1 calc PR A 2
H7AB H -1.1732 0.9268 0.2031 0.086 Uiso 0.306(4) 1 calc PR A 2
C8A C -1.0931(15) 1.0706(17) 0.2285(3) 0.036(4) Uiso 0.306(4) 1 d PD A 2
H8AA H -1.0477 1.1369 0.2168 0.043 Uiso 0.306(4) 1 calc PR A 2
H8AB H -1.1410 1.1286 0.2412 0.043 Uiso 0.306(4) 1 calc PR A 2
C9A C -0.964(3) 0.979(2) 0.2391(7) 0.057(14) Uiso 0.306(4) 1 d PD A 2
H9AA H -1.0083 0.9156 0.2514 0.068 Uiso 0.306(4) 1 calc PR A 2
H9AB H -0.9186 0.9180 0.2266 0.068 Uiso 0.306(4) 1 calc PR A 2
C10A C -0.8353(14) 1.0695(18) 0.2501(3) 0.038(4) Uiso 0.306(4) 1 d PD A 2
H10C H -0.8809 1.1323 0.2624 0.046 Uiso 0.306(4) 1 calc PR A 2
H10D H -0.7891 1.1313 0.2378 0.046 Uiso 0.306(4) 1 calc PR A 2
C11A C -0.707(2) 0.978(2) 0.2613(5) 0.037(9) Uiso 0.306(4) 1 d PD A 2
H11C H -0.6666 0.9107 0.2493 0.044 Uiso 0.306(4) 1 calc PR A 2
H11D H -0.7521 0.9211 0.2744 0.044 Uiso 0.306(4) 1 calc PR A 2
C12A C -0.5703(14) 1.0679(18) 0.2712(3) 0.038(5) Uiso 0.306(4) 1 d PD A 2
H12C H -0.5268 1.1272 0.2583 0.046 Uiso 0.306(4) 1 calc PR A 2
H12D H -0.6097 1.1330 0.2836 0.046 Uiso 0.306(4) 1 calc PR A 2
C13A C -0.442(2) 0.975(2) 0.2815(6) 0.053(12) Uiso 0.306(4) 1 d PD A 2
H13C H -0.4018 0.9110 0.2690 0.064 Uiso 0.306(4) 1 calc PR A 2
H13D H -0.4855 0.9157 0.2943 0.064 Uiso 0.306(4) 1 calc PR A 2
C14A C -0.3071(15) 1.0671(19) 0.2914(3) 0.044(5) Uiso 0.306(4) 1 d PD A 2
H14C H -0.2632 1.1268 0.2786 0.053 Uiso 0.306(4) 1 calc PR A 2
H14D H -0.3469 1.1315 0.3039 0.053 Uiso 0.306(4) 1 calc PR A 2
C15A C -0.1813(18) 0.9722(18) 0.3015(4) 0.033(8) Uiso 0.306(4) 1 d PD A 2
H15C H -0.1396 0.9100 0.2889 0.040 Uiso 0.306(4) 1 calc PR A 2
H15D H -0.2265 0.9101 0.3139 0.040 Uiso 0.306(4) 1 calc PR A 2
C16A C -0.0479(18) 1.061(2) 0.3123(4) 0.054(8) Uiso 0.306(4) 1 d PD A 2
H16C H -0.0862 1.1164 0.3260 0.065 Uiso 0.306(4) 1 calc PR A 2
H16D H -0.0069 1.1287 0.3004 0.065 Uiso 0.306(4) 1 calc PR A 2
C17A C 0.0815(17) 0.957(2) 0.3202(3) 0.045(6) Uiso 0.306(4) 1 d PD A 2
H17C H 0.0357 0.8838 0.3308 0.053 Uiso 0.306(4) 1 calc PR A 2
H17D H 0.1226 0.9066 0.3061 0.053 Uiso 0.306(4) 1 calc PR A 2
C18A C 0.215(3) 1.029(3) 0.3329(7) 0.040(12) Uiso 0.306(4) 1 d PD A 2
H18C H 0.2592 1.1066 0.3231 0.049 Uiso 0.306(4) 1 calc PR A 2
H18D H 0.1801 1.0693 0.3482 0.049 Uiso 0.306(4) 1 calc PR A 2
O19A O 0.3304(12) 0.9133(11) 0.33665(17) 0.044(3) Uiso 0.306(4) 1 d P A 2
C20A C 0.4701(14) 0.949(2) 0.3471(3) 0.026(7) Uiso 0.306(4) 1 d PG A 2
C21A C 0.5676(16) 0.8318(16) 0.3502(2) 0.059(7) Uiso 0.306(4) 1 d PG A 2
H21B H 0.5386 0.7408 0.3443 0.071 Uiso 0.306(4) 1 calc PR A 2
C22A C 0.7075(16) 0.8482(16) 0.3622(3) 0.038(7) Uiso 0.306(4) 1 d PG A 2
H22B H 0.7741 0.7684 0.3643 0.046 Uiso 0.306(4) 1 calc PR A 2
C23A C 0.7499(17) 0.981(2) 0.3709(4) 0.04(2) Uiso 0.306(4) 1 d PG A 2
C24A C 0.652(2) 1.0980(16) 0.3677(4) 0.036(9) Uiso 0.306(4) 1 d PG A 2
H24B H 0.6814 1.1889 0.3737 0.043 Uiso 0.306(4) 1 calc PR A 2
C25A C 0.513(2) 1.0816(17) 0.3558(4) 0.048(11) Uiso 0.306(4) 1 d PG A 2
H25B H 0.4459 1.1614 0.3536 0.058 Uiso 0.306(4) 1 calc PR A 2
C26A C 0.914(5) 0.994(6) 0.3834(9) 0.033(9) Uiso 0.306(4) 1 d P A 2
H26C H 0.9844 0.9195 0.3773 0.039 Uiso 0.306(4) 1 calc PR A 2
H26D H 0.9603 1.0886 0.3797 0.039 Uiso 0.306(4) 1 calc PR A 2
C27A C 0.897(4) 0.978(4) 0.4107(5) 0.008(7) Uiso 0.306(4) 1 d P A 2
C28A C 0.825(6) 1.093(5) 0.4162(7) 0.024(12) Uiso 0.306(4) 1 d P A 2
O28A O 0.895(3) 1.210(4) 0.4108(4) 0.038(8) Uiso 0.306(4) 1 d P A 2
N29A N 0.689(3) 1.108(2) 0.4252(3) 0.013(6) Uiso 0.306(4) 1 d P A 2
H29B H 0.6217 1.0417 0.4209 0.016 Uiso 0.306(4) 1 calc PR A 2
C30A C 0.614(4) 1.239(3) 0.4449(4) 0.042(8) Uiso 0.306(4) 1 d P A 2
H30D H 0.5462 1.1934 0.4566 0.063 Uiso 0.306(4) 1 calc PR A 2
H30E H 0.5541 1.3100 0.4359 0.063 Uiso 0.306(4) 1 calc PR A 2
H30F H 0.6999 1.2869 0.4530 0.063 Uiso 0.306(4) 1 calc PR A 2
C31A C 0.803(4) 0.851(3) 0.4146(5) 0.009(8) Uiso 0.306(4) 1 d P A 2
O31A O 0.656(3) 0.836(2) 0.4182(3) 0.016(5) Uiso 0.306(4) 1 d P A 2
N32A N 0.856(5) 0.709(4) 0.4066(6) 0.049(12) Uiso 0.306(4) 1 d P A 2
H32B H 0.9399 0.7056 0.3979 0.059 Uiso 0.306(4) 1 calc PR A 2
C33A C 0.783(5) 0.578(6) 0.4118(7) 0.018(8) Uiso 0.306(4) 1 d P A 2
H33D H 0.8606 0.5016 0.4116 0.027 Uiso 0.306(4) 1 calc PR A 2
H33E H 0.7034 0.5585 0.3999 0.027 Uiso 0.306(4) 1 calc PR A 2
H33F H 0.7348 0.5834 0.4274 0.027 Uiso 0.306(4) 1 calc PR A 2
C34A C 1.069(3) 0.973(3) 0.4236(6) 0.009(7) Uiso 0.306(4) 1 d P A 2
H34A H 1.1269 1.0635 0.4206 0.011 Uiso 0.306(4) 1 calc PR A 2
C35A C 1.073(4) 0.936(4) 0.4494(5) 0.004(6) Uiso 0.306(4) 1 d P A 2
H35A H 1.0031 0.8525 0.4523 0.005 Uiso 0.306(4) 1 calc PR A 2
O52A O 1.156(3) 0.837(3) 0.4099(5) 0.026(6) Uiso 0.306(4) 1 d P A 2
O36 O 1.0137(4) 1.0494(4) 0.45955(6) 0.0526(10) Uani 1 1 d . . .
C37 C 0.9053(7) 1.0366(8) 0.47718(11) 0.0723(18) Uani 1 1 d . A .
O37 O 0.8471(5) 0.9255(5) 0.48197(9) 0.1089(17) Uani 1 1 d . . .
C38 C 0.8702(8) 1.1777(7) 0.48800(11) 0.100(2) Uani 1 1 d . . .
H38A H 0.7623 1.1789 0.4935 0.150 Uiso 1 1 calc R A .
H38B H 0.8853 1.2531 0.4762 0.150 Uiso 1 1 calc R . .
H38C H 0.9398 1.1940 0.5014 0.150 Uiso 1 1 calc R . .
C39 C 1.2315(6) 0.8952(6) 0.45526(11) 0.0569(16) Uani 1 1 d . . .
H39A H 1.2933 0.9840 0.4525 0.068 Uiso 1 1 calc R A 1
O40 O 1.2276(4) 0.8626(4) 0.47990(8) 0.0732(12) Uani 1 1 d . A .
O41 O 1.4146(6) 1.0205(6) 0.48706(10) 0.140(2) Uani 1 1 d . A .
C41 C 1.3209(8) 0.9367(8) 0.49447(14) 0.086(2) Uani 1 1 d . . .
C42 C 1.2821(8) 0.9028(7) 0.52004(12) 0.108(3) Uani 1 1 d . A .
H42A H 1.3640 0.9403 0.5303 0.163 Uiso 1 1 calc R . .
H42B H 1.2745 0.7992 0.5221 0.163 Uiso 1 1 calc R . .
H42C H 1.1828 0.9472 0.5242 0.163 Uiso 1 1 calc R . .
C43 C 1.3001(6) 0.7716(5) 0.44128(11) 0.0525(15) Uani 1 1 d . A .
H43A H 1.4102 0.7546 0.4461 0.063 Uiso 1 1 calc R . .
O44 O 1.2065(3) 0.6485(3) 0.44655(6) 0.0512(9) Uani 1 1 d . . .
C45 C 1.2826(6) 0.5245(6) 0.45071(9) 0.0504(14) Uani 1 1 d . A .
O45 O 1.4204(4) 0.5126(4) 0.45027(6) 0.0695(12) Uani 1 1 d . . .
C46 C 1.1678(6) 0.4099(5) 0.45660(9) 0.0649(17) Uani 1 1 d . . .
H46A H 1.2211 0.3175 0.4573 0.097 Uiso 1 1 calc R A .
H46B H 1.0874 0.4065 0.4444 0.097 Uiso 1 1 calc R . .
H46C H 1.1200 0.4306 0.4719 0.097 Uiso 1 1 calc R . .
C47 C 1.2918(6) 0.8096(6) 0.41563(12) 0.0575(17) Uani 1 1 d . . .
H47A H 1.3515 0.9000 0.4133 0.069 Uiso 1 1 calc R A 1
C48 C 1.3522(5) 0.7011(6) 0.39799(11) 0.0601(16) Uani 1 1 d . A .
H48A H 1.3444 0.7402 0.3818 0.072 Uiso 1 1 calc R . .
H48B H 1.4628 0.6802 0.4013 0.072 Uiso 1 1 calc R . .
O49 O 1.2614(3) 0.5709(4) 0.39979(6) 0.0529(10) Uani 1 1 d . . .
O50 O 1.4257(5) 0.4750(5) 0.37396(8) 0.1055(16) Uani 1 1 d . . .
C50 C 1.3171(6) 0.4654(8) 0.38688(11) 0.0675(17) Uani 1 1 d . A .
C51 C 1.2258(7) 0.3290(6) 0.39042(11) 0.088(2) Uani 1 1 d . . .
H51A H 1.2243 0.2745 0.3756 0.131 Uiso 1 1 calc R A .
H51B H 1.1193 0.3524 0.3951 0.131 Uiso 1 1 calc R . .
H51C H 1.2748 0.2717 0.4028 0.131 Uiso 1 1 calc R . .

loop_
_atom_site_aniso_label
_atom_site_aniso_U_11
_atom_site_aniso_U_22
_atom_site_aniso_U_33
_atom_site_aniso_U_23
_atom_site_aniso_U_13
_atom_site_aniso_U_12
C1 0.095(9) 0.20(2) 0.089(11) -0.002(12) -0.039(8) 0.021(12)
C2 0.077(8) 0.213(18) 0.095(9) -0.016(10) -0.030(6) 0.042(10)
C3 0.065(8) 0.154(17) 0.075(12) 0.045(11) -0.027(7) 0.028(10)
C4 0.056(6) 0.148(12) 0.055(6) 0.012(7) -0.011(4) -0.002(7)
C5 0.062(8) 0.096(12) 0.100(10) 0.045(10) -0.023(5) 0.007(8)
C6 0.040(5) 0.103(9) 0.081(6) 0.020(6) -0.016(4) 0.005(5)
C7 0.053(8) 0.072(10) 0.073(10) 0.018(8) 0.001(5) 0.007(7)
C8 0.061(6) 0.066(7) 0.073(6) 0.002(5) -0.006(5) 0.000(5)
C9 0.052(7) 0.066(10) 0.063(9) -0.008(8) -0.008(4) -0.001(7)
C10 0.054(5) 0.063(7) 0.083(6) -0.014(5) -0.004(4) 0.003(5)
C11 0.055(7) 0.059(8) 0.060(7) 0.007(7) 0.001(4) -0.004(6)
C12 0.055(5) 0.069(7) 0.059(6) -0.022(5) 0.003(4) -0.020(5)
C13 0.048(7) 0.072(10) 0.054(7) -0.020(7) 0.005(4) -0.013(6)
C14 0.050(5) 0.099(9) 0.047(5) -0.002(6) -0.007(4) -0.019(6)
C15 0.053(6) 0.081(10) 0.053(6) -0.005(7) -0.011(4) -0.008(6)
C16 0.055(6) 0.090(10) 0.041(5) 0.014(6) 0.008(4) -0.012(6)
C17 0.069(6) 0.076(8) 0.049(6) -0.003(5) 0.000(4) -0.005(6)
C18 0.062(9) 0.045(9) 0.063(9) -0.020(7) -0.004(5) 0.005(7)
O19 0.066(4) 0.048(4) 0.075(4) -0.008(3) -0.013(3) 0.012(3)
C20 0.050(6) 0.051(8) 0.042(5) -0.010(5) 0.002(5) 0.002(5)
C21 0.074(6) 0.037(6) 0.038(6) 0.007(5) -0.010(5) 0.002(6)
C22 0.078(7) 0.040(6) 0.048(6) -0.007(5) -0.005(6) 0.016(7)
C23 0.046(11) 0.040(9) 0.050(11) 0.010(5) 0.005(4) 0.010(5)
C24 0.043(6) 0.041(6) 0.085(8) 0.004(6) 0.001(5) 0.002(6)
C25 0.060(6) 0.043(6) 0.070(6) 0.008(5) -0.002(5) 0.012(5)
C26 0.027(5) 0.030(8) 0.083(7) 0.004(6) 0.013(4) -0.001(5)
C27 0.027(5) 0.030(8) 0.083(7) 0.004(6) 0.013(4) -0.001(5)
C28 0.022(7) 0.040(10) 0.039(10) -0.012(8) 0.003(7) 0.006(5)
O28 0.038(4) 0.028(5) 0.054(8) 0.001(5) 0.004(5) -0.009(3)
N29 0.051(5) 0.047(5) 0.033(6) 0.002(5) 0.023(6) 0.013(3)
C30 0.058(6) 0.052(7) 0.049(8) -0.014(7) 0.023(7) 0.009(5)
C31 0.027(7) 0.032(9) 0.065(9) 0.025(7) -0.005(6) -0.017(6)
O31 0.024(4) 0.054(5) 0.047(6) -0.006(5) 0.013(5) -0.006(3)
N32 0.020(4) 0.028(6) 0.044(8) 0.003(5) 0.007(5) 0.006(3)
C33 0.053(7) 0.034(10) 0.107(14) 0.014(8) 0.000(7) -0.013(6)
C34 0.035(7) 0.037(9) 0.057(10) -0.006(7) -0.012(5) -0.020(6)
C35 0.034(6) 0.032(8) 0.130(16) -0.042(8) -0.007(7) -0.007(5)
O52 0.006(5) 0.053(5) 0.096(8) 0.007(4) -0.001(4) 0.009(4)
O36 0.047(2) 0.044(2) 0.067(2) 0.003(2) 0.0014(19) -0.0031(19)
C37 0.081(5) 0.066(5) 0.070(5) 0.008(4) 0.017(4) -0.006(4)
O37 0.117(4) 0.074(3) 0.136(4) 0.013(3) 0.056(3) -0.018(3)
C38 0.134(6) 0.068(5) 0.100(5) -0.018(4) 0.044(5) 0.015(5)
C39 0.045(3) 0.047(4) 0.079(5) 0.009(4) -0.013(3) -0.013(3)
O40 0.071(3) 0.050(3) 0.098(4) -0.002(3) -0.041(3) -0.006(2)
O41 0.121(4) 0.143(5) 0.156(5) -0.048(4) -0.013(4) -0.070(4)
C41 0.087(5) 0.063(5) 0.106(7) -0.026(5) -0.030(5) -0.005(4)
C42 0.124(6) 0.093(6) 0.109(6) -0.017(5) -0.043(5) 0.024(5)
C43 0.028(3) 0.040(4) 0.088(5) 0.011(4) -0.006(3) -0.003(3)
O44 0.0299(18) 0.035(2) 0.089(3) 0.007(2) -0.0034(18) -0.0004(18)
C45 0.048(3) 0.038(4) 0.065(4) -0.003(3) -0.005(3) 0.010(3)
O45 0.039(2) 0.057(3) 0.113(3) 0.009(2) 0.001(2) 0.018(2)
C46 0.060(4) 0.046(4) 0.089(4) 0.007(3) 0.001(3) -0.007(3)
C47 0.015(3) 0.047(4) 0.110(5) 0.009(4) -0.004(3) 0.005(3)
C48 0.030(3) 0.045(4) 0.105(5) 0.004(4) 0.010(3) 0.005(3)
O49 0.035(2) 0.049(2) 0.074(3) 0.000(2) 0.0070(18) -0.003(2)
O50 0.091(3) 0.094(4) 0.131(4) -0.032(3) 0.060(3) -0.019(3)
C50 0.051(4) 0.079(5) 0.073(4) -0.017(4) 0.019(3) -0.010(4)
C51 0.083(4) 0.060(4) 0.120(6) -0.030(4) 0.040(4) -0.020(4)

loop_
_atom_type_symbol
_atom_type_description
_atom_type_scat_dispersion_real
_atom_type_scat_dispersion_imag
_atom_type_scat_source
C C 0.0033 0.0016 'International Tables Vol C Tables 4.2.6.8 and 6.1.1.4'
H H 0.0000 0.0000 'International Tables Vol C Tables 4.2.6.8 and 6.1.1.4'
N N 0.0061 0.0033 'International Tables Vol C Tables 4.2.6.8 and 6.1.1.4'
O O 0.0106 0.0060 'International Tables Vol C Tables 4.2.6.8 and 6.1.1.4'

loop_
_geom_angle_atom_site_label_1
_geom_angle_atom_site_label_2
_geom_angle_atom_site_label_3
_geom_angle
_geom_angle_site_symmetry_1
_geom_angle_site_symmetry_3
_geom_angle_publ_flag
C3 C2 C1 121.4(17) . . ?
C2 C3 C4 123.6(17) . . ?
C5 C4 C3 120.5(14) . . ?
C4 C5 C6 119.2(14) . . ?
C5 C6 C7 117.7(12) . . ?
C6 C7 C8 118.6(15) . . ?
C7 C8 C9 117.2(11) . . ?
C10 C9 C8 116.2(13) . . ?
C9 C10 C11 116.1(10) . . ?
C12 C11 C10 115.0(11) . . ?
C11 C12 C13 115.2(10) . . ?
C14 C13 C12 117.7(12) . . ?
C13 C14 C15 115.5(11) . . ?
C14 C15 C16 116.8(11) . . ?
C17 C16 C15 115.4(11) . . ?
C16 C17 C18 116.2(10) . . ?
O19 C18 C17 106.0(12) . . ?
C20 O19 C18 117.6(8) . . ?
C25 C20 C21 120.9(10) . . ?
C25 C20 O19 114.3(8) . . ?
C21 C20 O19 124.7(12) . . ?
C22 C21 C20 116.5(10) . . ?
C23 C22 C21 124.1(10) . . ?
C22 C23 C24 118.0(10) . . ?
C22 C23 C26 122.4(17) . . ?
C24 C23 C26 119.5(15) . . ?
C25 C24 C23 120.4(11) . . ?
C20 C25 C24 120.0(9) . . ?
C23 C26 C27 115.8(12) . . ?
C34 C27 C26 104.9(15) . . ?
C34 C27 C31 113.3(16) . . ?
C26 C27 C31 109.8(13) . . ?
C34 C27 C28 104.8(14) . . ?
C26 C27 C28 104.5(14) . . ?
C31 C27 C28 118.5(16) . . ?
O28 C28 N29 127.4(16) . . ?
O28 C28 C27 119.9(16) . . ?
N29 C28 C27 112.7(16) . . ?
C28 N29 C30 113.0(12) . . ?
O31 C31 N32 126.9(12) . . ?
O31 C31 C27 119.7(15) . . ?
N32 C31 C27 113.2(15) . . ?
C31 N32 C33 120.0(14) . . ?
O52 C34 C35 110.1(15) . . ?
O52 C34 C27 109.5(12) . . ?
C35 C34 C27 111.1(15) . . ?
C34 C35 O36 110.0(15) . . ?
C34 C35 C39 113.9(14) . . ?
O36 C35 C39 100.4(10) . . ?
C34 O52 C47 113.6(12) . . ?
C3A C2A C1A 109.8(16) . . ?
C4A C3A C2A 111.4(18) . . ?
C3A C4A C5A 112.4(16) . . ?
C4A C5A C6A 110.6(16) . . ?
C5A C6A C7A 110.7(15) . . ?
C8A C7A C6A 111.7(17) . . ?
C9A C8A C7A 112.5(15) . . ?
C10A C9A C8A 112.2(15) . . ?
C9A C10A C11A 112.4(13) . . ?
C10A C11A C12A 113.1(14) . . ?
C13A C12A C11A 112.4(13) . . ?
C12A C13A C14A 111.7(14) . . ?
C15A C14A C13A 110.5(14) . . ?
C14A C15A C16A 111.5(13) . . ?
C15A C16A C17A 108.1(14) . . ?
C18A C17A C16A 113.7(15) . . ?
O19A C18A C17A 104.5(19) . . ?
C20A O19A C18A 118.1(14) . . ?
O19A C20A C21A 113.2(13) . . ?
O19A C20A C25A 126.5(13) . . ?
C21A C20A C25A 120.0 . . ?
C20A C21A C22A 120.0 . . ?
C21A C22A C23A 120.0 . . ?
C24A C23A C22A 120.0 . . ?
C24A C23A C26A 122(2) . . ?
C22A C23A C26A 118(2) . . ?
C23A C24A C25A 120.0 . . ?
C24A C25A C20A 120.0 . . ?
C27A C26A C23A 110(2) . . ?
C28A C27A C31A 113(4) . . ?
C28A C27A C26A 102(3) . . ?
C31A C27A C26A 107(2) . . ?
C28A C27A C34A 111(3) . . ?
C31A C27A C34A 114(3) . . ?
C26A C27A C34A 111(2) . . ?
C27A C28A N29A 129(4) . . ?
C27A C28A O28A 116(4) . . ?
N29A C28A O28A 116(4) . . ?
C28A N29A C30A 131(3) . . ?
O31A C31A C27A 131(3) . . ?
O31A C31A N32A 105(3) . . ?
C27A C31A N32A 122(3) . . ?
C33A N32A C31A 126(4) . . ?
C35A C34A C27A 117(3) . . ?
C35A C34A O52A 106(3) . . ?
C27A C34A O52A 103(2) . . ?
O36 C35A C39 119(2) . . ?
O36 C35A C34A 103(2) . . ?
C39 C35A C34A 108(2) . . ?
C47 O52A C34A 117(2) . . ?
C35A O36 C37 120.8(13) . . ?
C35A O36 C35 8(2) . . ?
C37 O36 C35 118.8(8) . . ?
O37 C37 O36 122.0(6) . . ?
O37 C37 C38 126.8(6) . . ?
O36 C37 C38 111.1(6) . . ?
O40 C39 C35A 104.8(12) . . ?
O40 C39 C43 110.8(4) . . ?
C35A C39 C43 116.4(14) . . ?
O40 C39 C35 109.7(9) . . ?
C35A C39 C35 10.6(19) . . ?
C43 C39 C35 105.9(8) . . ?
C41 O40 C39 118.4(5) . . ?
O41 C41 O40 121.6(8) . . ?
O41 C41 C42 128.1(7) . . ?
O40 C41 C42 110.2(7) . . ?
O44 C43 C47 111.4(4) . . ?
O44 C43 C39 106.5(4) . . ?
C47 C43 C39 107.8(4) . . ?
C45 O44 C43 116.8(4) . . ?
O45 C45 O44 124.0(5) . . ?
O45 C45 C46 126.5(5) . . ?
O44 C45 C46 109.5(4) . . ?
O52A C47 C43 110.5(13) . . ?
O52A C47 C48 106.9(15) . . ?
C43 C47 C48 117.6(5) . . ?
O52A C47 O52 3(2) . . ?
C43 C47 O52 111.9(6) . . ?
C48 C47 O52 103.8(7) . . ?
O49 C48 C47 109.3(4) . . ?
C50 O49 C48 113.2(4) . . ?
O50 C50 O49 124.7(6) . . ?
O50 C50 C51 123.6(6) . . ?
O49 C50 C51 111.7(5) . . ?

loop_
_geom_bond_atom_site_label_1
_geom_bond_atom_site_label_2
_geom_bond_distance
_geom_bond_site_symmetry_2
_geom_bond_publ_flag
C1 C2 1.516(16) . ?
C2 C3 1.398(17) . ?
C3 C4 1.459(14) . ?
C4 C5 1.447(14) . ?
C5 C6 1.477(13) . ?
C6 C7 1.489(14) . ?
C7 C8 1.495(13) . ?
C8 C9 1.499(12) . ?
C9 C10 1.495(12) . ?
C10 C11 1.514(12) . ?
C11 C12 1.496(12) . ?
C12 C13 1.514(11) . ?
C13 C14 1.488(13) . ?
C14 C15 1.495(11) . ?
C15 C16 1.499(12) . ?
C16 C17 1.495(11) . ?
C17 C18 1.516(15) . ?
C18 O19 1.410(12) . ?
O19 C20 1.403(11) . ?
C20 C25 1.380(14) . ?
C20 C21 1.394(12) . ?
C21 C22 1.392(14) . ?
C22 C23 1.353(13) . ?
C23 C24 1.390(17) . ?
C23 C26 1.50(2) . ?
C24 C25 1.381(11) . ?
C26 C27 1.57(2) . ?
C27 C34 1.52(2) . ?
C27 C31 1.57(3) . ?
C27 C28 1.71(3) . ?
C28 O28 1.21(2) . ?
C28 N29 1.34(2) . ?
N29 C30 1.431(14) . ?
C31 O31 1.229(19) . ?
C31 N32 1.28(2) . ?
N32 C33 1.51(3) . ?
C34 O52 1.343(18) . ?
C34 C35 1.52(3) . ?
C35 O36 1.540(18) . ?
C35 C39 1.559(19) . ?
O52 C47 1.534(12) . ?
C1A C2A 1.551(19) . ?
C2A C3A 1.549(19) . ?
C3A C4A 1.533(19) . ?
C4A C5A 1.542(18) . ?
C5A C6A 1.547(18) . ?
C6A C7A 1.550(18) . ?
C7A C8A 1.540(18) . ?
C8A C9A 1.529(17) . ?
C9A C10A 1.527(17) . ?
C10A C11A 1.536(16) . ?
C11A C12A 1.549(16) . ?
C12A C13A 1.519(17) . ?
C13A C14A 1.551(17) . ?
C14A C15A 1.515(16) . ?
C15A C16A 1.543(17) . ?
C16A C17A 1.550(16) . ?
C17A C18A 1.515(18) . ?
C18A O19A 1.49(3) . ?
O19A C20A 1.380(15) . ?
C20A C21A 1.3900 . ?
C20A C25A 1.3900 . ?
C21A C22A 1.3900 . ?
C22A C23A 1.3900 . ?
C23A C24A 1.3900 . ?
C23A C26A 1.59(4) . ?
C24A C25A 1.3900 . ?
C26A C27A 1.56(4) . ?
C27A C28A 1.28(5) . ?
C27A C31A 1.45(5) . ?
C27A C34A 1.66(4) . ?
C28A N29A 1.28(6) . ?
C28A O28A 1.29(6) . ?
N29A C30A 1.78(3) . ?
C31A O31A 1.29(5) . ?
C31A N32A 1.48(5) . ?
N32A C33A 1.40(7) . ?
C34A C35A 1.50(5) . ?
C34A O52A 1.66(4) . ?
C35A O36 1.31(4) . ?
C35A C39 1.45(3) . ?
O52A C47 1.24(3) . ?
O36 C37 1.372(6) . ?
C37 O37 1.187(6) . ?
C37 C38 1.487(8) . ?
C39 O40 1.428(6) . ?
C39 C43 1.521(7) . ?
O40 C41 1.345(7) . ?
O41 C41 1.202(7) . ?
C41 C42 1.518(9) . ?
C43 O44 1.438(5) . ?
C43 C47 1.496(7) . ?
O44 C45 1.354(5) . ?
C45 O45 1.193(5) . ?
C45 C46 1.497(6) . ?
C47 C48 1.517(7) . ?
C48 O49 1.452(5) . ?
O49 C50 1.319(6) . ?
O50 C50 1.191(6) . ?
C50 C51 1.513(8) . ?

loop_
_geom_hbond_atom_site_label_D
_geom_hbond_atom_site_label_H
_geom_hbond_atom_site_label_A
_geom_hbond_distance_DH
_geom_hbond_distance_HA
_geom_hbond_distance_DA
_geom_hbond_angle_DHA
_geom_hbond_site_symmetry_A
N29 H29A O31 0.88 1.99 2.627(15) 128.3 .
N32 H32A O52 0.88 1.91 2.640(17) 138.9 .
N32 H32A O49 0.88 2.95 3.761(13) 154.6 .
N29A H29B O31A 0.88 1.95 2.59(3) 127.7 .
N32A H32B O52A 0.88 2.34 2.86(5) 118.5 .
N32A H32B O49 0.88 3.05 3.75(4) 138.2 .
